data_2020276
loop_
_publ_author_name
'Ravikumar, Krishnan'
'Sridhar, Balasubramanian'
'Nanubolu, Jagadeesh Babu'
'Karthik, Govindaraju'
'Reddy, Basi Venkata Subba'

_publ_section_title
;
 Structural consequences of weak interactions in dispirooxindole
 derivatives
;
_journal_coeditor_code EG3191
_journal_issue 11
_journal_name_full 'Acta Crystallographica Section C'
_journal_page_first
;
;
_journal_paper_doi 10.1107/S2053229615019610
_journal_volume 71
_journal_year 2015
_chemical_formula_iupac 'C44 H33 Cl N2 O3'
_chemical_formula_moiety 'C44 H33 Cl N2 O3'
_chemical_formula_sum 'C44 H33 Cl N2 O3'
_chemical_formula_weight 673.17
_chemical_melting_point 462
_chemical_name_systematic
1,1''-Dibenzyl-5'-(4-chlorophenyl)-4'-phenyl-4',5'-dihydrodispiro[indoline-3,2'-furan-3',3''-indoline]-2,2''-dione
_space_group_crystal_system triclinic
_space_group_IT_number 2
_space_group_name_Hall '-P 1'
_space_group_name_H-M_alt 'P -1'
_symmetry_space_group_name_Hall '-P 1'
_symmetry_space_group_name_H-M 'P -1'
_atom_sites_solution_hydrogens geom
_audit_creation_method SHELXL-2014/7
_cell_angle_alpha 74.755(2)
_cell_angle_beta 78.503(2)
_cell_angle_gamma 65.557(2)
_cell_formula_units_Z 2
_cell_length_a 10.1099(10)
_cell_length_b 11.3367(11)
_cell_length_c 17.0315(17)
_cell_measurement_reflns_used 6765
_cell_measurement_temperature 294(2)
_cell_measurement_theta_max 28.05
_cell_measurement_theta_min 2.22
_cell_volume 1705.4(3)
_computing_cell_refinement
;
SAINT (Bruker, 2001)
;
_computing_data_collection
;
SMART (Bruker, 2001)
;
_computing_data_reduction
;
SAINT (Bruker, 2001)
;
_computing_molecular_graphics
;
DIAMOND (Brandenburg & Putz, 2005) and Mercury (Macrae <i>et al.</i>,
2008)
;
_computing_publication_material
;
SHELXL2014 (Sheldrick, 2015)
;
_computing_structure_refinement
;
SHELXL2014 (Sheldrick, 2015)
;
_computing_structure_solution
;
SHELXS97 (Sheldrick, 2008)
;
_diffrn_ambient_temperature 294(2)
_diffrn_measured_fraction_theta_full 0.998
_diffrn_measured_fraction_theta_max 0.942
_diffrn_measurement_device_type 'Bruker SMART APEX CCD area-detector'
_diffrn_measurement_method \w
_diffrn_radiation_type MoK\a
_diffrn_radiation_wavelength 0.71073
_diffrn_reflns_av_R_equivalents 0.0197
_diffrn_reflns_limit_h_max 13
_diffrn_reflns_limit_h_min -13
_diffrn_reflns_limit_k_max 14
_diffrn_reflns_limit_k_min -15
_diffrn_reflns_limit_l_max 22
_diffrn_reflns_limit_l_min -22
_diffrn_reflns_number 20091
_diffrn_reflns_theta_full 25.000
_diffrn_reflns_theta_max 28.314
_diffrn_reflns_theta_min 2.015
_exptl_absorpt_coefficient_mu 0.157
_exptl_absorpt_correction_T_max 0.98
_exptl_absorpt_correction_T_min 0.92
_exptl_absorpt_correction_type multi-scan
_exptl_absorpt_process_details
;
(SADABS; Bruker, 2001)
;
_exptl_crystal_colour colorless
_exptl_crystal_density_diffrn 1.311
_exptl_crystal_description block
_exptl_crystal_F_000 704
_exptl_crystal_size_max 0.150
_exptl_crystal_size_mid 0.080
_exptl_crystal_size_min 0.060
_refine_diff_density_max 0.316
_refine_diff_density_min -0.167
_refine_ls_extinction_method none
_refine_ls_goodness_of_fit_ref 1.133
_refine_ls_hydrogen_treatment constr
_refine_ls_matrix_type full
_refine_ls_number_parameters 451
_refine_ls_number_reflns 8008
_refine_ls_number_restraints 0
_refine_ls_restrained_S_all 1.133
_refine_ls_R_factor_all 0.0795
_refine_ls_R_factor_gt 0.0658
_refine_ls_shift/su_max 0.001
_refine_ls_shift/su_mean 0.000
_refine_ls_structure_factor_coef Fsqd
_refine_ls_weighting_details 'w=1/[\s^2^(Fo^2^)+(0.0604P)^2^+0.5199P] where P=(Fo^2^+2Fc^2^)/3'
_refine_ls_weighting_scheme calc
_refine_ls_wR_factor_gt 0.1471
_refine_ls_wR_factor_ref 0.1551
_reflns_number_gt 6578
_reflns_number_total 8008
_reflns_threshold_expression 'I > 2\s(I)'
_cod_data_source_file eg3191sup1.cif
_cod_data_source_block I
_cod_database_code 2020276
_shelx_space_group_comment
;
The symmetry employed for this shelxl refinement is uniquely defined
by the following loop, which should always be used as a source of
symmetry information in preference to the above space-group names.
They are only intended as comments.
;
_shelx_estimated_absorpt_t_min 0.977
_shelx_estimated_absorpt_t_max 0.991

loop_
_space_group_symop_operation_xyz
'x, y, z'
'-x, -y, -z'

loop_
_atom_site_type_symbol
_atom_site_label
_atom_site_fract_x
_atom_site_fract_y
_atom_site_fract_z
_atom_site_U_iso_or_equiv
_atom_site_adp_type
_atom_site_calc_flag
_atom_site_occupancy
C C1 0.7853(2) 0.98539(19) 0.56546(10) 0.0424(4) Uani d 1
C C2 0.7003(2) 0.9799(2) 0.51362(12) 0.0510(5) Uani d 1
H H2 0.6244 1.0552 0.4913 0.061 Uiso calc 1
C C3 0.7325(2) 0.8577(2) 0.49614(13) 0.0568(5) Uani d 1
H H3 0.6768 0.8507 0.4615 0.068 Uiso calc 1
C C4 0.8448(2) 0.7467(2) 0.52889(13) 0.0571(5) Uani d 1
H H4 0.8666 0.6667 0.5143 0.069 Uiso calc 1
C C5 0.9262(2) 0.7524(2) 0.58334(12) 0.0491(4) Uani d 1
H H5 1.0013 0.6768 0.6061 0.059 Uiso calc 1
C C6 0.89358(19) 0.87246(19) 0.60296(10) 0.0401(4) Uani d 1
C C7 0.97125(18) 0.91257(18) 0.65156(10) 0.0390(4) Uani d 1
C C8 0.9074(2) 1.06524(19) 0.62420(10) 0.0426(4) Uani d 1
C C9 1.19816(19) 0.86550(19) 0.68953(10) 0.0415(4) Uani d 1
H H9 1.2004 0.9540 0.6786 0.050 Uiso calc 1
C C10 1.10768(19) 0.84000(19) 0.77221(10) 0.0419(4) Uani d 1
H H10 1.1482 0.7441 0.7925 0.050 Uiso calc 1
C C11 0.95038(19) 0.87418(18) 0.74903(10) 0.0392(4) Uani d 1
C C12 0.81795(19) 0.9682(2) 0.79171(10) 0.0430(4) Uani d 1
C C13 0.7773(2) 1.0974(2) 0.79902(12) 0.0534(5) Uani d 1
H H13 0.8373 1.1436 0.7743 0.064 Uiso calc 1
C C14 0.6456(3) 1.1576(3) 0.84378(13) 0.0652(6) Uani d 1
H H14 0.6180 1.2446 0.8487 0.078 Uiso calc 1
C C15 0.5558(3) 1.0909(3) 0.88073(14) 0.0709(7) Uani d 1
H H15 0.4678 1.1336 0.9098 0.085 Uiso calc 1
C C16 0.5944(2) 0.9617(3) 0.87530(13) 0.0646(6) Uani d 1
H H16 0.5343 0.9158 0.9006 0.077 Uiso calc 1
C C17 0.7259(2) 0.9020(2) 0.83089(11) 0.0491(5) Uani d 1
C C18 0.9219(2) 0.7450(2) 0.77491(11) 0.0458(4) Uani d 1
C C19 1.1263(2) 0.9000(2) 0.83660(12) 0.0525(5) Uani d 1
C C20 1.1195(3) 1.0282(3) 0.82109(16) 0.0700(7) Uani d 1
H H20 1.0962 1.0831 0.7704 0.084 Uiso calc 1
C C21 1.1474(3) 1.0756(4) 0.8810(2) 0.0936(10) Uani d 1
H H21 1.1422 1.1621 0.8703 0.112 Uiso calc 1
C C22 1.1825(3) 0.9950(5) 0.9559(2) 0.1032(12) Uani d 1
H H22 1.2010 1.0270 0.9958 0.124 Uiso calc 1
C C23 1.1900(3) 0.8687(4) 0.97173(18) 0.1010(11) Uani d 1
H H23 1.2146 0.8142 1.0223 0.121 Uiso calc 1
C C24 1.1612(3) 0.8206(3) 0.91275(14) 0.0731(7) Uani d 1
H H24 1.1653 0.7344 0.9244 0.088 Uiso calc 1
C C25 1.35044(19) 0.76256(19) 0.68628(10) 0.0415(4) Uani d 1
C C26 1.4692(2) 0.7934(2) 0.68647(12) 0.0497(5) Uani d 1
H H26 1.4551 0.8799 0.6862 0.060 Uiso calc 1
C C27 1.6089(2) 0.6964(2) 0.68711(13) 0.0568(5) Uani d 1
H H27 1.6886 0.7176 0.6868 0.068 Uiso calc 1
C C28 1.6286(2) 0.5690(2) 0.68822(13) 0.0555(5) Uani d 1
C C29 1.5125(2) 0.5354(2) 0.68768(13) 0.0541(5) Uani d 1
H H29 1.5273 0.4486 0.6881 0.065 Uiso calc 1
C C30 1.3740(2) 0.6329(2) 0.68652(11) 0.0480(4) Uani d 1
H H30 1.2950 0.6113 0.6859 0.058 Uiso calc 1
C C31 0.6959(2) 1.2332(2) 0.55049(12) 0.0511(5) Uani d 1
H H31A 0.7021 1.2448 0.4916 0.061 Uiso calc 1
H H31B 0.7323 1.2933 0.5618 0.061 Uiso calc 1
C C32 0.5377(2) 1.26988(19) 0.58486(11) 0.0465(4) Uani d 1
C C33 0.4951(2) 1.2084(2) 0.66118(13) 0.0602(5) Uani d 1
H H33 0.5644 1.1372 0.6914 0.072 Uiso calc 1
C C34 0.3508(3) 1.2519(3) 0.69286(16) 0.0778(7) Uani d 1
H H34 0.3233 1.2095 0.7442 0.093 Uiso calc 1
C C35 0.2464(3) 1.3579(3) 0.64899(19) 0.0786(8) Uani d 1
H H35 0.1494 1.3884 0.6712 0.094 Uiso calc 1
C C36 0.2868(3) 1.4174(2) 0.57281(17) 0.0676(6) Uani d 1
H H36 0.2169 1.4881 0.5427 0.081 Uiso calc 1
C C37 0.4307(2) 1.3732(2) 0.54047(14) 0.0556(5) Uani d 1
H H37 0.4567 1.4132 0.4880 0.067 Uiso calc 1
C C38 0.7306(3) 0.6702(3) 0.86056(14) 0.0673(6) Uani d 1
H H38A 0.7872 0.5907 0.8388 0.081 Uiso calc 1
H H38B 0.6307 0.7005 0.8484 0.081 Uiso calc 1
C C39 0.7333(3) 0.6362(2) 0.95236(13) 0.0590(5) Uani d 1
C C40 0.8370(3) 0.6445(3) 0.98913(15) 0.0720(7) Uani d 1
H H40 0.9066 0.6755 0.9574 0.086 Uiso calc 1
C C41 0.8387(4) 0.6067(3) 1.07362(17) 0.0852(8) Uani d 1
H H41 0.9094 0.6126 1.0982 0.102 Uiso calc 1
C C42 0.7373(4) 0.5613(3) 1.12024(17) 0.0889(10) Uani d 1
H H42 0.7387 0.5361 1.1767 0.107 Uiso calc 1
C C43 0.6335(4) 0.5524(3) 1.08463(18) 0.0904(9) Uani d 1
H H43 0.5649 0.5204 1.1168 0.108 Uiso calc 1
C C44 0.6299(3) 0.5909(3) 1.00097(16) 0.0764(7) Uani d 1
H H44 0.5575 0.5863 0.9771 0.092 Uiso calc 1
Cl Cl1 1.80351(7) 0.44690(8) 0.68860(6) 0.0992(3) Uani d 1
N N1 0.78866(17) 1.09873(15) 0.58347(9) 0.0450(4) Uani d 1
N N2 0.78804(19) 0.77128(18) 0.81948(10) 0.0524(4) Uani d 1
O O1 0.95298(16) 1.14096(14) 0.63705(9) 0.0537(3) Uani d 1
O O2 1.12322(13) 0.85615(13) 0.62992(7) 0.0430(3) Uani d 1
O O3 1.00378(17) 0.63808(15) 0.76013(9) 0.0584(4) Uani d 1

loop_
_atom_site_aniso_label
_atom_site_aniso_U_11
_atom_site_aniso_U_22
_atom_site_aniso_U_33
_atom_site_aniso_U_12
_atom_site_aniso_U_13
_atom_site_aniso_U_23
C1 0.0431(9) 0.0532(11) 0.0321(8) -0.0220(8) 0.0014(7) -0.0086(7)
C2 0.0475(11) 0.0659(13) 0.0399(10) -0.0233(10) -0.0097(8) -0.0047(9)
C3 0.0597(13) 0.0791(15) 0.0455(11) -0.0356(12) -0.0110(9) -0.0159(10)
C4 0.0656(13) 0.0653(13) 0.0531(12) -0.0312(11) -0.0058(10) -0.0225(10)
C5 0.0475(10) 0.0555(12) 0.0463(10) -0.0198(9) -0.0034(8) -0.0143(9)
C6 0.0394(9) 0.0535(11) 0.0304(8) -0.0219(8) 0.0007(7) -0.0100(7)
C7 0.0372(9) 0.0512(10) 0.0302(8) -0.0193(8) 0.0006(7) -0.0100(7)
C8 0.0445(10) 0.0544(11) 0.0316(8) -0.0235(9) 0.0041(7) -0.0113(8)
C9 0.0406(9) 0.0542(11) 0.0356(9) -0.0230(8) -0.0011(7) -0.0127(8)
C10 0.0386(9) 0.0553(11) 0.0334(9) -0.0192(8) -0.0014(7) -0.0113(8)
C11 0.0396(9) 0.0515(10) 0.0298(8) -0.0206(8) -0.0019(7) -0.0093(7)
C12 0.0392(9) 0.0591(11) 0.0302(8) -0.0179(8) -0.0026(7) -0.0102(8)
C13 0.0554(12) 0.0621(13) 0.0422(10) -0.0187(10) -0.0042(9) -0.0167(9)
C14 0.0631(14) 0.0719(15) 0.0475(12) -0.0067(12) -0.0049(10) -0.0232(11)
C15 0.0472(12) 0.0950(19) 0.0461(12) -0.0049(12) 0.0036(10) -0.0179(12)
C16 0.0446(11) 0.0945(19) 0.0443(11) -0.0250(12) 0.0038(9) -0.0063(11)
C17 0.0432(10) 0.0686(13) 0.0337(9) -0.0227(9) -0.0026(7) -0.0064(8)
C18 0.0510(11) 0.0589(12) 0.0325(9) -0.0272(10) -0.0057(8) -0.0061(8)
C19 0.0407(10) 0.0829(15) 0.0418(10) -0.0255(10) 0.0005(8) -0.0258(10)
C20 0.0709(15) 0.0964(19) 0.0645(14) -0.0460(14) 0.0071(12) -0.0390(13)
C21 0.0862(19) 0.138(3) 0.097(2) -0.066(2) 0.0178(17) -0.072(2)
C22 0.083(2) 0.180(4) 0.079(2) -0.054(2) 0.0011(16) -0.080(2)
C23 0.088(2) 0.162(3) 0.0582(16) -0.033(2) -0.0182(14) -0.0454(19)
C24 0.0630(14) 0.109(2) 0.0450(12) -0.0238(14) -0.0088(10) -0.0243(12)
C25 0.0406(9) 0.0590(11) 0.0296(8) -0.0237(8) 0.0004(7) -0.0122(7)
C26 0.0470(10) 0.0613(12) 0.0488(11) -0.0274(9) -0.0021(8) -0.0148(9)
C27 0.0428(11) 0.0782(15) 0.0552(12) -0.0288(10) -0.0054(9) -0.0131(11)
C28 0.0417(10) 0.0682(14) 0.0483(11) -0.0127(10) -0.0042(8) -0.0122(10)
C29 0.0579(12) 0.0554(12) 0.0494(11) -0.0204(10) -0.0024(9) -0.0157(9)
C30 0.0465(10) 0.0619(12) 0.0435(10) -0.0275(9) -0.0026(8) -0.0139(9)
C31 0.0573(12) 0.0505(11) 0.0402(10) -0.0195(9) -0.0038(9) -0.0030(8)
C32 0.0537(11) 0.0479(11) 0.0418(10) -0.0190(9) -0.0085(8) -0.0138(8)
C33 0.0550(12) 0.0776(15) 0.0439(11) -0.0228(11) -0.0067(9) -0.0086(10)
C34 0.0627(15) 0.113(2) 0.0576(14) -0.0375(15) 0.0054(12) -0.0198(14)
C35 0.0482(13) 0.098(2) 0.095(2) -0.0211(13) -0.0013(13) -0.0426(17)
C36 0.0591(14) 0.0591(14) 0.0866(18) -0.0118(11) -0.0220(13) -0.0248(13)
C37 0.0667(14) 0.0487(11) 0.0566(12) -0.0219(10) -0.0162(10) -0.0122(9)
C38 0.0784(16) 0.0913(18) 0.0509(12) -0.0587(14) -0.0035(11) -0.0036(11)
C39 0.0668(14) 0.0601(13) 0.0486(11) -0.0296(11) 0.0022(10) -0.0057(10)
C40 0.0768(16) 0.0834(17) 0.0564(14) -0.0349(14) -0.0057(12) -0.0085(12)
C41 0.103(2) 0.0760(18) 0.0642(16) -0.0161(16) -0.0228(16) -0.0136(13)
C42 0.126(3) 0.0601(16) 0.0488(14) -0.0142(16) 0.0049(16) -0.0046(12)
C43 0.111(2) 0.0765(18) 0.0643(17) -0.0380(18) 0.0261(17) -0.0052(14)
C44 0.0867(18) 0.0753(16) 0.0647(15) -0.0430(15) 0.0129(13) -0.0054(12)
Cl1 0.0510(4) 0.0867(5) 0.1342(7) -0.0032(3) -0.0095(4) -0.0188(5)
N1 0.0481(9) 0.0479(9) 0.0379(8) -0.0186(7) -0.0049(7) -0.0059(7)
N2 0.0540(10) 0.0692(11) 0.0401(8) -0.0357(9) 0.0009(7) -0.0049(8)
O1 0.0594(8) 0.0579(8) 0.0537(8) -0.0321(7) -0.0016(6) -0.0141(6)
O2 0.0372(6) 0.0621(8) 0.0319(6) -0.0206(6) 0.0001(5) -0.0134(5)
O3 0.0706(10) 0.0536(9) 0.0530(8) -0.0264(8) -0.0027(7) -0.0124(7)

loop_
_atom_type_symbol
_atom_type_description
_atom_type_scat_dispersion_real
_atom_type_scat_dispersion_imag
_atom_type_scat_source
C C 0.0033 0.0016 'International Tables Vol C Tables 4.2.6.8 and 6.1.1.4'
H H 0.0000 0.0000 'International Tables Vol C Tables 4.2.6.8 and 6.1.1.4'
N N 0.0061 0.0033 'International Tables Vol C Tables 4.2.6.8 and 6.1.1.4'
O O 0.0106 0.0060 'International Tables Vol C Tables 4.2.6.8 and 6.1.1.4'
Cl Cl 0.1484 0.1585 'International Tables Vol C Tables 4.2.6.8 and 6.1.1.4'

loop_
_geom_angle_atom_site_label_1
_geom_angle_atom_site_label_2
_geom_angle_atom_site_label_3
_geom_angle
C2 C1 C6 121.94(18)
C2 C1 N1 128.07(18)
C6 C1 N1 109.76(15)
C1 C2 C3 117.25(19)
C1 C2 H2 121.4
C3 C2 H2 121.4
C4 C3 C2 121.36(18)
C4 C3 H3 119.3
C2 C3 H3 119.3
C3 C4 C5 120.9(2)
C3 C4 H4 119.6
C5 C4 H4 119.6
C6 C5 C4 118.54(19)
C6 C5 H5 120.7
C4 C5 H5 120.7
C5 C6 C1 119.81(17)
C5 C6 C7 130.70(17)
C1 C6 C7 108.81(16)
O2 C7 C6 109.39(13)
O2 C7 C8 112.61(14)
C6 C7 C8 101.82(14)
O2 C7 C11 105.24(13)
C6 C7 C11 118.86(14)
C8 C7 C11 109.14(13)
O1 C8 N1 126.35(19)
O1 C8 C7 126.35(17)
N1 C8 C7 107.30(15)
O2 C9 C25 108.44(14)
O2 C9 C10 104.79(13)
C25 C9 C10 112.21(15)
O2 C9 H9 110.4
C25 C9 H9 110.4
C10 C9 H9 110.4
C19 C10 C9 113.09(15)
C19 C10 C11 120.40(15)
C9 C10 C11 104.92(13)
C19 C10 H10 105.8
C9 C10 H10 105.8
C11 C10 H10 105.8
C12 C11 C18 102.01(14)
C12 C11 C10 119.47(14)
C18 C11 C10 107.05(15)
C12 C11 C7 116.58(14)
C18 C11 C7 109.11(13)
C10 C11 C7 102.16(13)
C13 C12 C17 118.41(18)
C13 C12 C11 133.17(17)
C17 C12 C11 108.41(17)
C12 C13 C14 119.2(2)
C12 C13 H13 120.4
C14 C13 H13 120.4
C15 C14 C13 121.3(2)
C15 C14 H14 119.4
C13 C14 H14 119.4
C14 C15 C16 120.7(2)
C14 C15 H15 119.6
C16 C15 H15 119.6
C15 C16 C17 117.8(2)
C15 C16 H16 121.1
C17 C16 H16 121.1
C16 C17 C12 122.6(2)
C16 C17 N2 127.3(2)
C12 C17 N2 110.12(17)
O3 C18 N2 125.42(19)
O3 C18 C11 126.54(17)
N2 C18 C11 108.02(17)
C20 C19 C24 118.5(2)
C20 C19 C10 122.68(19)
C24 C19 C10 118.6(2)
C19 C20 C21 120.3(3)
C19 C20 H20 119.9
C21 C20 H20 119.9
C22 C21 C20 120.2(3)
C22 C21 H21 119.9
C20 C21 H21 119.9
C23 C22 C21 120.0(3)
C23 C22 H22 120.0
C21 C22 H22 120.0
C22 C23 C24 120.3(3)
C22 C23 H23 119.8
C24 C23 H23 119.8
C19 C24 C23 120.6(3)
C19 C24 H24 119.7
C23 C24 H24 119.7
C26 C25 C30 118.76(18)
C26 C25 C9 120.89(17)
C30 C25 C9 120.29(16)
C25 C26 C27 120.5(2)
C25 C26 H26 119.7
C27 C26 H26 119.7
C28 C27 C26 119.40(19)
C28 C27 H27 120.3
C26 C27 H27 120.3
C27 C28 C29 121.41(19)
C27 C28 Cl1 119.69(17)
C29 C28 Cl1 118.89(18)
C28 C29 C30 118.7(2)
C28 C29 H29 120.7
C30 C29 H29 120.7
C29 C30 C25 121.21(18)
C29 C30 H30 119.4
C25 C30 H30 119.4
N1 C31 C32 113.69(16)
N1 C31 H31A 108.8
C32 C31 H31A 108.8
N1 C31 H31B 108.8
C32 C31 H31B 108.8
H31A C31 H31B 107.7
C33 C32 C37 118.2(2)
C33 C32 C31 122.41(18)
C37 C32 C31 119.34(18)
C34 C33 C32 120.5(2)
C34 C33 H33 119.7
C32 C33 H33 119.7
C33 C34 C35 120.5(2)
C33 C34 H34 119.7
C35 C34 H34 119.7
C36 C35 C34 119.5(2)
C36 C35 H35 120.3
C34 C35 H35 120.3
C35 C36 C37 120.2(2)
C35 C36 H36 119.9
C37 C36 H36 119.9
C36 C37 C32 121.1(2)
C36 C37 H37 119.5
C32 C37 H37 119.5
N2 C38 C39 113.68(19)
N2 C38 H38A 108.8
C39 C38 H38A 108.8
N2 C38 H38B 108.8
C39 C38 H38B 108.8
H38A C38 H38B 107.7
C40 C39 C44 118.7(2)
C40 C39 C38 122.4(2)
C44 C39 C38 118.8(2)
C39 C40 C41 120.4(3)
C39 C40 H40 119.8
C41 C40 H40 119.8
C42 C41 C40 120.1(3)
C42 C41 H41 120.0
C40 C41 H41 120.0
C41 C42 C43 120.3(3)
C41 C42 H42 119.9
C43 C42 H42 119.9
C42 C43 C44 120.1(3)
C42 C43 H43 119.9
C44 C43 H43 119.9
C43 C44 C39 120.4(3)
C43 C44 H44 119.8
C39 C44 H44 119.8
C8 N1 C1 110.56(16)
C8 N1 C31 124.31(17)
C1 N1 C31 124.22(16)
C18 N2 C17 111.27(16)
C18 N2 C38 123.5(2)
C17 N2 C38 124.50(18)
C7 O2 C9 109.18(12)

loop_
_geom_bond_atom_site_label_1
_geom_bond_atom_site_label_2
_geom_bond_distance
C1 C2 1.377(3)
C1 C6 1.391(3)
C1 N1 1.412(2)
C2 C3 1.386(3)
C2 H2 0.9300
C3 C4 1.373(3)
C3 H3 0.9300
C4 C5 1.386(3)
C4 H4 0.9300
C5 C6 1.377(3)
C5 H5 0.9300
C6 C7 1.504(2)
C7 O2 1.411(2)
C7 C8 1.549(3)
C7 C11 1.596(2)
C8 O1 1.210(2)
C8 N1 1.372(2)
C9 O2 1.430(2)
C9 C25 1.499(3)
C9 C10 1.547(2)
C9 H9 0.9800
C10 C19 1.511(3)
C10 C11 1.580(2)
C10 H10 0.9800
C11 C12 1.515(2)
C11 C18 1.543(3)
C12 C13 1.380(3)
C12 C17 1.394(3)
C13 C14 1.392(3)
C13 H13 0.9300
C14 C15 1.371(4)
C14 H14 0.9300
C15 C16 1.375(4)
C15 H15 0.9300
C16 C17 1.386(3)
C16 H16 0.9300
C17 N2 1.401(3)
C18 O3 1.211(2)
C18 N2 1.368(2)
C19 C20 1.382(3)
C19 C24 1.387(3)
C20 C21 1.392(3)
C20 H20 0.9300
C21 C22 1.374(5)
C21 H21 0.9300
C22 C23 1.358(5)
C22 H22 0.9300
C23 C24 1.388(4)
C23 H23 0.9300
C24 H24 0.9300
C25 C26 1.383(3)
C25 C30 1.388(3)
C26 C27 1.386(3)
C26 H26 0.9300
C27 C28 1.369(3)
C27 H27 0.9300
C28 C29 1.378(3)
C28 Cl1 1.737(2)
C29 C30 1.379(3)
C29 H29 0.9300
C30 H30 0.9300
C31 N1 1.447(2)
C31 C32 1.509(3)
C31 H31A 0.9700
C31 H31B 0.9700
C32 C33 1.382(3)
C32 C37 1.388(3)
C33 C34 1.376(3)
C33 H33 0.9300
C34 C35 1.382(4)
C34 H34 0.9300
C35 C36 1.365(4)
C35 H35 0.9300
C36 C37 1.376(3)
C36 H36 0.9300
C37 H37 0.9300
C38 N2 1.451(3)
C38 C39 1.512(3)
C38 H38A 0.9700
C38 H38B 0.9700
C39 C40 1.369(3)
C39 C44 1.385(3)
C40 C41 1.391(4)
C40 H40 0.9300
C41 C42 1.359(5)
C41 H41 0.9300
C42 C43 1.360(5)
C42 H42 0.9300
C43 C44 1.379(4)
C43 H43 0.9300
C44 H44 0.9300

loop_
_geom_hbond_atom_site_label_D
_geom_hbond_atom_site_label_H
_geom_hbond_atom_site_label_A
_geom_hbond_site_symmetry_A
_geom_hbond_distance_DH
_geom_hbond_distance_HA
_geom_hbond_distance_DA
_geom_hbond_angle_DHA
C5 H5 O3 . 0.93 2.55 3.067(2) 116
C9 H9 O1 . 0.98 2.60 3.115(2) 113
C10 H10 O3 . 0.98 2.45 2.951(2) 111
C13 H13 O1 . 0.93 2.40 3.011(3) 123
C31 H31B O1 . 0.97 2.53 2.914(3) 104
C38 H38A O3 . 0.97 2.51 2.881(3) 103
C31 H31A O2 2_776 0.97 2.61 3.417(2) 141
C3 H3 Cg1(C32--C37) 2_676 0.93 2.90 3.734(2) 149
C27 H27 Cg2(C1--C6) 1_655 0.93 2.91 3.537(2) 126
C33 H33 Cg3(C12--C17) . 0.93 2.90 3.560(2) 147

loop_
_geom_torsion_atom_site_label_1
_geom_torsion_atom_site_label_2
_geom_torsion_atom_site_label_3
_geom_torsion_atom_site_label_4
_geom_torsion
C6 C1 C2 C3 -3.7(3)
N1 C1 C2 C3 170.20(18)
C1 C2 C3 C4 -0.3(3)
C2 C3 C4 C5 2.6(3)
C3 C4 C5 C6 -1.0(3)
C4 C5 C6 C1 -2.8(3)
C4 C5 C6 C7 -172.29(18)
C2 C1 C6 C5 5.4(3)
N1 C1 C6 C5 -169.57(16)
C2 C1 C6 C7 176.93(16)
N1 C1 C6 C7 2.00(19)
C5 C6 C7 O2 42.1(2)
C1 C6 C7 O2 -128.21(15)
C5 C6 C7 C8 161.46(18)
C1 C6 C7 C8 -8.87(17)
C5 C6 C7 C11 -78.7(2)
C1 C6 C7 C11 110.99(17)
O2 C7 C8 O1 -50.7(2)
C6 C7 C8 O1 -167.75(17)
C11 C7 C8 O1 65.8(2)
O2 C7 C8 N1 129.95(15)
C6 C7 C8 N1 12.92(17)
C11 C7 C8 N1 -113.57(15)
O2 C9 C10 C19 -155.55(16)
C25 C9 C10 C19 87.0(2)
O2 C9 C10 C11 -22.48(18)
C25 C9 C10 C11 -139.94(15)
C19 C10 C11 C12 0.2(3)
C9 C10 C11 C12 -128.60(17)
C19 C10 C11 C18 -114.82(19)
C9 C10 C11 C18 116.35(15)
C19 C10 C11 C7 130.58(17)
C9 C10 C11 C7 1.75(18)
O2 C7 C11 C12 151.95(15)
C6 C7 C11 C12 -85.2(2)
C8 C7 C11 C12 30.9(2)
O2 C7 C11 C18 -93.24(16)
C6 C7 C11 C18 29.6(2)
C8 C7 C11 C18 145.68(15)
O2 C7 C11 C10 19.84(17)
C6 C7 C11 C10 142.73(16)
C8 C7 C11 C10 -101.24(16)
C18 C11 C12 C13 175.4(2)
C10 C11 C12 C13 57.8(3)
C7 C11 C12 C13 -65.8(3)
C18 C11 C12 C17 -3.32(18)
C10 C11 C12 C17 -120.99(17)
C7 C11 C12 C17 115.41(17)
C17 C12 C13 C14 -1.1(3)
C11 C12 C13 C14 -179.73(19)
C12 C13 C14 C15 0.1(3)
C13 C14 C15 C16 0.7(4)
C14 C15 C16 C17 -0.5(3)
C15 C16 C17 C12 -0.5(3)
C15 C16 C17 N2 178.0(2)
C13 C12 C17 C16 1.3(3)
C11 C12 C17 C16 -179.71(17)
C13 C12 C17 N2 -177.45(16)
C11 C12 C17 N2 1.5(2)
C12 C11 C18 O3 -174.62(18)
C10 C11 C18 O3 -48.4(2)
C7 C11 C18 O3 61.5(2)
C12 C11 C18 N2 4.06(18)
C10 C11 C18 N2 130.31(15)
C7 C11 C18 N2 -119.85(16)
C9 C10 C19 C20 46.6(3)
C11 C10 C19 C20 -78.5(2)
C9 C10 C19 C24 -129.0(2)
C11 C10 C19 C24 105.9(2)
C24 C19 C20 C21 0.0(3)
C10 C19 C20 C21 -175.6(2)
C19 C20 C21 C22 0.3(4)
C20 C21 C22 C23 0.0(5)
C21 C22 C23 C24 -0.6(5)
C20 C19 C24 C23 -0.6(4)
C10 C19 C24 C23 175.2(2)
C22 C23 C24 C19 0.9(4)
O2 C9 C25 C26 134.44(17)
C10 C9 C25 C26 -110.30(19)
O2 C9 C25 C30 -48.3(2)
C10 C9 C25 C30 67.0(2)
C30 C25 C26 C27 -0.2(3)
C9 C25 C26 C27 177.13(17)
C25 C26 C27 C28 -0.5(3)
C26 C27 C28 C29 0.8(3)
C26 C27 C28 Cl1 179.73(16)
C27 C28 C29 C30 -0.4(3)
Cl1 C28 C29 C30 -179.34(16)
C28 C29 C30 C25 -0.3(3)
C26 C25 C30 C29 0.6(3)
C9 C25 C30 C29 -176.74(17)
N1 C31 C32 C33 25.9(3)
N1 C31 C32 C37 -157.26(17)
C37 C32 C33 C34 -2.0(3)
C31 C32 C33 C34 174.9(2)
C32 C33 C34 C35 -0.2(4)
C33 C34 C35 C36 1.7(4)
C34 C35 C36 C37 -0.8(4)
C35 C36 C37 C32 -1.4(3)
C33 C32 C37 C36 2.8(3)
C31 C32 C37 C36 -174.13(19)
N2 C38 C39 C40 -30.5(4)
N2 C38 C39 C44 151.6(2)
C44 C39 C40 C41 0.6(4)
C38 C39 C40 C41 -177.3(2)
C39 C40 C41 C42 0.0(4)
C40 C41 C42 C43 0.0(4)
C41 C42 C43 C44 -0.6(5)
C42 C43 C44 C39 1.3(4)
C40 C39 C44 C43 -1.3(4)
C38 C39 C44 C43 176.7(3)
O1 C8 N1 C1 168.04(17)
C7 C8 N1 C1 -12.62(18)
O1 C8 N1 C31 -1.4(3)
C7 C8 N1 C31 177.92(15)
C2 C1 N1 C8 -167.52(18)
C6 C1 N1 C8 7.0(2)
C2 C1 N1 C31 1.9(3)
C6 C1 N1 C31 176.48(16)
C32 C31 N1 C8 -121.08(19)
C32 C31 N1 C1 70.9(2)
O3 C18 N2 C17 175.25(18)
C11 C18 N2 C17 -3.4(2)
O3 C18 N2 C38 4.7(3)
C11 C18 N2 C38 -173.96(17)
C16 C17 N2 C18 -177.42(19)
C12 C17 N2 C18 1.3(2)
C16 C17 N2 C38 -7.0(3)
C12 C17 N2 C38 171.68(18)
C39 C38 N2 C18 105.6(2)
C39 C38 N2 C17 -63.7(3)
C6 C7 O2 C9 -165.41(14)
C8 C7 O2 C9 82.15(16)
C11 C7 O2 C9 -36.64(17)
C25 C9 O2 C7 157.84(14)
C10 C9 O2 C7 37.83(18)

_cod_database_fobs_code 2020276
